data_1563533
loop_
_publ_author_name
'Ai, Yong'
'Sun, Rong'
'Zeng, Yu-Ling'
'Liu, Jun-Chao'
'Tang, Yuan-Yuan'
'Wang, Bing-Wu'
'Wang, Zheming'
'Gao, Song'
'Xiong, Ren-Gen'

_publ_section_title
;
 Coexistence of Magnetic and Electric Orderings in a Divalent Cr2+-Based
 Multiaxial Molecular Ferroelectric
;
_journal_name_full 'Chemical Science'
_journal_paper_doi 10.1039/D1SC01871J
_journal_year 2021
_chemical_formula_moiety 'Cl6 Cr2, 2(C4 H11 Cl N)'
_chemical_formula_sum 'C8 H22 Cl8 Cr2 N2'
_chemical_formula_weight 533.88
_space_group_crystal_system monoclinic
_space_group_IT_number 7
_space_group_name_Hall 'P -2yc'
_space_group_name_H-M_alt 'P 1 c 1'
_atom_sites_solution_hydrogens geom
_audit_creation_method SHELXL-2014/7
_audit_update_record
;
2021-01-09 deposited with the CCDC.	2021-06-15 downloaded from the CCDC.
;
_cell_angle_alpha 90
_cell_angle_beta 90.97
_cell_angle_gamma 90
_cell_formula_units_Z 2
_cell_length_a 6.6436(7)
_cell_length_b 9.1155(10)
_cell_length_c 16.003(19)
_cell_measurement_reflns_used 4977
_cell_measurement_temperature 223(2)
_cell_measurement_theta_max 31.3170
_cell_measurement_theta_min 2.5270
_cell_volume 969.0(12)
_computing_cell_refinement 'CrysAlisPro 1.171.39.46 (Rigaku OD, 2018)'
_computing_data_collection 'CrysAlisPro 1.171.39.46 (Rigaku OD, 2018)'
_computing_data_reduction 'CrysAlisPro 1.171.39.46 (Rigaku OD, 2018)'
_computing_molecular_graphics 'DIAMOND (Brandenburg & Putz, 2005)'
_computing_publication_material 'SHELXL-2014/7 (Sheldrick, 2014)'
_computing_structure_refinement 'SHELXL-2014/7 (Sheldrick, 2014)'
_computing_structure_solution 'SHELXL-2014/7 (Sheldrick, 2014)'
_diffrn_ambient_temperature 223(2)
_diffrn_measured_fraction_theta_full 0.999
_diffrn_measured_fraction_theta_max 0.998
_diffrn_measurement_device_type 'XtaLAB Synergy R, DW system, HyPix'
_diffrn_measurement_method 'four-circle diffractometer'
_diffrn_radiation_type MoK\a
_diffrn_radiation_wavelength 0.71073
_diffrn_reflns_av_R_equivalents 0.1300
_diffrn_reflns_av_unetI/netI 0.1002
_diffrn_reflns_Laue_measured_fraction_full 0.999
_diffrn_reflns_Laue_measured_fraction_max 0.998
_diffrn_reflns_limit_h_max 7
_diffrn_reflns_limit_h_min -7
_diffrn_reflns_limit_k_max 10
_diffrn_reflns_limit_k_min -10
_diffrn_reflns_limit_l_max 19
_diffrn_reflns_limit_l_min -19
_diffrn_reflns_number 9800
_diffrn_reflns_point_group_measured_fraction_full 0.956
_diffrn_reflns_point_group_measured_fraction_max 0.955
_diffrn_reflns_theta_full 25.241
_diffrn_reflns_theta_max 25.241
_diffrn_reflns_theta_min 2.234
_diffrn_source 'Rotating-anode X-ray tube'
_exptl_absorpt_coefficient_mu 2.214
_exptl_absorpt_correction_T_max 0.686
_exptl_absorpt_correction_T_min 0.678
_exptl_absorpt_correction_type multi-scan
_exptl_absorpt_process_details 'CrysAlisPro 1.171.39.46 (Rigaku OD, 2018)'
_exptl_crystal_colour Colourless
_exptl_crystal_density_diffrn 1.830
_exptl_crystal_description Prism
_exptl_crystal_F_000 536
_exptl_crystal_size_max 0.180
_exptl_crystal_size_mid 0.180
_exptl_crystal_size_min 0.170
_refine_diff_density_max 1.692
_refine_diff_density_min -1.348
_refine_diff_density_rms 0.287
_refine_ls_abs_structure_details
;
 Flack x determined using 1140 quotients [(I+)-(I-)]/[(I+)+(I-)]
 (Parsons, Flack and Wagner, Acta Cryst. B69 (2013) 249-259).
;
_refine_ls_abs_structure_Flack 0.06(5)
_refine_ls_extinction_method none
_refine_ls_goodness_of_fit_ref 1.002
_refine_ls_hydrogen_treatment constr
_refine_ls_matrix_type full
_refine_ls_number_parameters 187
_refine_ls_number_reflns 3344
_refine_ls_number_restraints 14
_refine_ls_restrained_S_all 1.001
_refine_ls_R_factor_all 0.0930
_refine_ls_R_factor_gt 0.0861
_refine_ls_shift/su_max 0.000
_refine_ls_shift/su_mean 0.000
_refine_ls_structure_factor_coef Fsqd
_refine_ls_weighting_details 'w=1/[\s^2^(Fo^2^)+(0.1727P)^2^+4.5919P] where P=(Fo^2^+2Fc^2^)/3'
_refine_ls_weighting_scheme calc
_refine_ls_wR_factor_gt 0.2384
_refine_ls_wR_factor_ref 0.2438
_reflns_Friedel_coverage 0.909
_reflns_Friedel_fraction_full 0.913
_reflns_Friedel_fraction_max 0.912
_reflns_number_gt 2971
_reflns_number_total 3344
_reflns_threshold_expression 'I > 2\s(I)'
_cod_data_source_file d1sc01871j2.cif
_cod_data_source_block Pc
_cod_original_sg_symbol_H-M 'P c'
_cod_database_code 1563533
_shelx_shelxl_version_number 2014/7
_shelx_space_group_comment
;
The symmetry employed for this shelxl refinement is uniquely defined
by the following loop, which should always be used as a source of
symmetry information in preference to the above space-group names.
They are only intended as comments.
;
_shelx_estimated_absorpt_t_min 0.691
_shelx_estimated_absorpt_t_max 0.705

loop_
_space_group_symop_operation_xyz
'x, y, z'
'x, -y, z+1/2'

loop_
_atom_site_label
_atom_site_type_symbol
_atom_site_fract_x
_atom_site_fract_y
_atom_site_fract_z
_atom_site_U_iso_or_equiv
_atom_site_adp_type
_atom_site_occupancy
_atom_site_site_symmetry_order
_atom_site_calc_flag
_atom_site_refinement_flags_posn
_atom_site_refinement_flags_adp
_atom_site_refinement_flags_occupancy
_atom_site_disorder_assembly
_atom_site_disorder_group
Cr1 Cr 0.6831(4) 0.2659(2) 0.3940(2) 0.0180(6) Uani 1 1 d . . . . .
Cr2 Cr 1.1851(5) 0.2619(2) 0.3940(2) 0.0178(6) Uani 1 1 d . . . . .
Cl1 Cl 0.4849(6) 0.0791(5) 0.4564(3) 0.0318(10) Uani 1 1 d . . . . .
Cl3 Cl 0.9272(6) 0.0879(5) 0.3419(3) 0.0306(10) Uani 1 1 d . . . . .
Cl4 Cl 0.8740(6) 0.4548(5) 0.3258(3) 0.0285(9) Uani 1 1 d . . . . .
Cl5 Cl 0.9892(7) 0.2860(6) 0.5162(3) 0.0321(10) Uani 1 1 d . . . . .
Cl2 Cl 0.4328(6) 0.4452(5) 0.4438(3) 0.0296(10) Uani 1 1 d . . . . .
Cl6 Cl 1.3752(7) 0.2473(4) 0.2683(3) 0.0264(10) Uani 1 1 d . . . . .
Cl8 Cl 0.7299(8) 0.7700(5) 0.1831(4) 0.0387(11) Uani 1 1 d . . . . .
Cl7 Cl 1.2274(7) 0.8197(6) 0.5420(3) 0.0383(11) Uani 1 1 d . . . . .
N1 N 0.847(2) 0.7343(14) 0.5713(9) 0.022(3) Uani 1 1 d . U . . .
N2 N 0.351(2) 0.7642(12) 0.2418(9) 0.019(3) Uani 1 1 d . . . . .
C5 C 0.291(3) 0.8858(18) 0.1848(11) 0.029(4) Uani 1 1 d . . . . .
H5A H 0.3426 0.9779 0.2067 0.044 Uiso 1 1 calc R U . . .
H5B H 0.1455 0.8904 0.1805 0.044 Uiso 1 1 calc R U . . .
H5C H 0.3461 0.8685 0.1299 0.044 Uiso 1 1 calc R U . . .
C3 C 0.799(3) 0.878(2) 0.6127(12) 0.034(4) Uani 1 1 d . . . . .
H3A H 0.6536 0.8899 0.6147 0.052 Uiso 1 1 calc R U . . .
H3B H 0.8562 0.9579 0.5810 0.052 Uiso 1 1 calc R U . . .
H3C H 0.8543 0.8786 0.6691 0.052 Uiso 1 1 calc R U . . .
C4 C 1.064(3) 0.6884(18) 0.5843(12) 0.030(4) Uani 1 1 d . . . . .
H4A H 1.0865 0.5934 0.5574 0.036 Uiso 1 1 calc R U . . .
H4B H 1.0934 0.6774 0.6442 0.036 Uiso 1 1 calc R U . . .
C1 C 0.727(3) 0.612(2) 0.6098(11) 0.034(4) Uani 1 1 d . . . . .
H1A H 0.7569 0.5208 0.5819 0.052 Uiso 1 1 calc R U . . .
H1B H 0.5848 0.6339 0.6038 0.052 Uiso 1 1 calc R U . . .
H1C H 0.7628 0.6042 0.6687 0.052 Uiso 1 1 calc R U . . .
C7 C 0.317(3) 0.6188(19) 0.2020(13) 0.037(5) Uani 1 1 d . . . . .
H7A H 0.3543 0.6234 0.1437 0.056 Uiso 1 1 calc R U . . .
H7B H 0.1756 0.5930 0.2057 0.056 Uiso 1 1 calc R U . . .
H7C H 0.3978 0.5452 0.2306 0.056 Uiso 1 1 calc R U . . .
C6 C 0.236(3) 0.774(2) 0.3206(12) 0.036(4) Uani 1 1 d . . . . .
H6A H 0.2649 0.6885 0.3550 0.054 Uiso 1 1 calc R U . . .
H6B H 0.0928 0.7769 0.3073 0.054 Uiso 1 1 calc R U . . .
H6C H 0.2742 0.8620 0.3507 0.054 Uiso 1 1 calc R U . . .
C8 C 0.564(3) 0.778(2) 0.2668(12) 0.033(4) Uani 1 1 d . . . . .
H8A H 0.5980 0.6991 0.3062 0.040 Uiso 1 1 calc R U . . .
H8B H 0.5835 0.8715 0.2960 0.040 Uiso 1 1 calc R U . . .
C2 C 0.795(3) 0.7449(17) 0.4805(12) 0.027(4) Uani 1 1 d . U . . .
H2A H 0.8386 0.6567 0.4522 0.040 Uiso 1 1 calc R U . . .
H2B H 0.8613 0.8295 0.4567 0.040 Uiso 1 1 calc R U . . .
H2C H 0.6501 0.7554 0.4736 0.040 Uiso 1 1 calc R U . . .

loop_
_atom_site_aniso_label
_atom_site_aniso_U_11
_atom_site_aniso_U_22
_atom_site_aniso_U_33
_atom_site_aniso_U_23
_atom_site_aniso_U_13
_atom_site_aniso_U_12
Cr1 0.0086(12) 0.0172(11) 0.0281(12) 0.0000(11) -0.0020(8) 0.0000(10)
Cr2 0.0088(12) 0.0179(11) 0.0268(12) -0.0025(10) -0.0013(8) -0.0035(10)
Cl1 0.024(2) 0.026(2) 0.045(3) 0.0125(19) 0.0037(17) 0.0015(16)
Cl3 0.027(2) 0.025(2) 0.039(3) -0.0037(17) 0.0012(17) 0.0035(16)
Cl4 0.025(2) 0.026(2) 0.034(2) 0.0027(17) 0.0005(16) -0.0040(17)
Cl5 0.024(2) 0.046(2) 0.026(2) 0.000(2) 0.0013(16) 0.0027(19)
Cl2 0.023(2) 0.024(2) 0.042(3) -0.0088(17) -0.0031(17) -0.0043(16)
Cl6 0.025(2) 0.025(2) 0.029(2) -0.0008(15) 0.0049(17) -0.0003(15)
Cl8 0.023(2) 0.044(3) 0.049(3) 0.002(2) 0.005(2) 0.0023(19)
Cl7 0.027(2) 0.040(3) 0.049(3) 0.000(2) 0.0037(18) -0.0084(19)
N1 0.014(7) 0.026(7) 0.026(7) -0.002(5) -0.017(6) -0.001(5)
N2 0.011(7) 0.014(6) 0.033(8) 0.005(5) -0.002(6) -0.001(4)
C5 0.030(10) 0.018(8) 0.039(10) 0.003(7) -0.005(7) 0.001(7)
C3 0.027(9) 0.041(11) 0.036(10) -0.017(8) 0.000(7) 0.000(8)
C4 0.026(9) 0.019(8) 0.045(10) -0.003(8) -0.012(8) 0.003(7)
C1 0.033(10) 0.038(10) 0.032(9) 0.010(8) 0.001(7) -0.010(8)
C7 0.032(10) 0.016(9) 0.064(13) -0.002(8) 0.010(9) 0.005(7)
C6 0.030(11) 0.052(12) 0.026(10) 0.012(8) -0.004(8) -0.005(8)
C8 0.009(9) 0.061(12) 0.029(10) 0.002(8) -0.009(7) 0.010(8)
C2 0.027(5) 0.028(5) 0.026(5) 0.001(3) -0.003(3) -0.002(3)

loop_
_atom_type_symbol
_atom_type_description
_atom_type_scat_dispersion_real
_atom_type_scat_dispersion_imag
_atom_type_scat_source
C C 0.0033 0.0016 'International Tables Vol C Tables 4.2.6.8 and 6.1.1.4'
H H 0.0000 0.0000 'International Tables Vol C Tables 4.2.6.8 and 6.1.1.4'
N N 0.0061 0.0033 'International Tables Vol C Tables 4.2.6.8 and 6.1.1.4'
Cl Cl 0.1484 0.1585 'International Tables Vol C Tables 4.2.6.8 and 6.1.1.4'
Cr Cr 0.3209 0.6236 'International Tables Vol C Tables 4.2.6.8 and 6.1.1.4'

loop_
_geom_angle_atom_site_label_1
_geom_angle_atom_site_label_2
_geom_angle_atom_site_label_3
_geom_angle
_geom_angle_site_symmetry_1
_geom_angle_site_symmetry_3
_geom_angle_publ_flag
Cl1 Cr1 Cl4 177.6(2) . . ?
Cl1 Cr1 Cl3 92.49(16) . . ?
Cl4 Cr1 Cl3 87.83(19) . . ?
Cl1 Cr1 Cl2 87.59(19) . . ?
Cl4 Cr1 Cl2 92.04(16) . . ?
Cl3 Cr1 Cl2 178.8(2) . . ?
Cl5 Cr2 Cl6 177.4(2) . . ?
Cl5 Cr2 Cl2 92.48(19) . 1_655 ?
Cl6 Cr2 Cl2 87.16(18) . 1_655 ?
Cl5 Cr2 Cl3 87.18(19) . . ?
Cl6 Cr2 Cl3 93.05(18) . . ?
Cl2 Cr2 Cl3 177.3(2) 1_655 . ?
Cr1 Cl3 Cr2 85.37(16) . . ?
Cr2 Cl2 Cr1 84.09(15) 1_455 . ?
C2 N1 C1 109.3(13) . . ?
C2 N1 C3 108.9(13) . . ?
C1 N1 C3 110.0(15) . . ?
C2 N1 C4 111.0(15) . . ?
C1 N1 C4 104.5(13) . . ?
C3 N1 C4 113.1(13) . . ?
C8 N2 C7 109.5(14) . . ?
C8 N2 C5 110.6(13) . . ?
C7 N2 C5 111.3(15) . . ?
C8 N2 C6 105.8(15) . . ?
C7 N2 C6 109.6(14) . . ?
C5 N2 C6 109.8(14) . . ?
N1 C4 Cl7 110.6(11) . . ?
N2 C8 Cl8 113.8(13) . . ?

loop_
_geom_bond_atom_site_label_1
_geom_bond_atom_site_label_2
_geom_bond_distance
_geom_bond_site_symmetry_2
_geom_bond_publ_flag
Cr1 Cl1 2.382(5) . ?
Cr1 Cl4 2.411(5) . ?
Cr1 Cl3 2.450(5) . ?
Cr1 Cl2 2.473(5) . ?
Cr2 Cl5 2.377(6) . ?
Cr2 Cl6 2.398(6) . ?
Cr2 Cl2 2.467(5) 1_655 ?
Cr2 Cl3 2.470(5) . ?
Cl2 Cr2 2.467(5) 1_455 ?
Cl8 C8 1.75(2) . ?
Cl7 C4 1.757(19) . ?
N1 C2 1.49(2) . ?
N1 C1 1.51(2) . ?
N1 C3 1.51(2) . ?
N1 C4 1.51(2) . ?
N2 C8 1.47(2) . ?
N2 C7 1.49(2) . ?
N2 C5 1.49(2) . ?
N2 C6 1.49(3) . ?
